data_7154425
loop_
_publ_author_name
'de la Fuente, Alex'
'Mena-Barrag\'an, Teresa'
'Farrar-Tobar, Ronald A'
'Verdaguer, Xavier'
'Garc\'ia Fern\'andez, Jos\'e M'
'Ortiz Mellet, Carmen'
'Riera, Antoni'

_publ_section_title
;
 Stereoselective synthesis of 2-acetamido-1,2-dideoxynojirimycin (DNJNAc)
 and ureido-DNJNAc derivatives as new hexosaminidase inhibitors.
;
_journal_issue 23
_journal_name_full 'Organic &amp; biomolecular chemistry'
_journal_page_first 6500
_journal_page_last 6510
_journal_paper_doi 10.1039/c5ob00507h
_journal_volume 13
_journal_year 2015
_chemical_absolute_configuration ad
_chemical_formula_sum 'C14 H16 N4 O4'
_chemical_formula_weight 304.31
_chemical_name_systematic
; 
 ? 
;
_space_group_IT_number 19
_symmetry_cell_setting orthorhombic
_symmetry_space_group_name_Hall 'P 2ac 2ab'
_symmetry_space_group_name_H-M 'P 21 21 21'
_atom_sites_solution_hydrogens geom
_atom_sites_solution_primary direct
_atom_sites_solution_secondary difmap
_audit_creation_method SHELXL-97
_audit_update_record
;
2015-03-12 deposited with the CCDC.
2015-04-28 downloaded from the CCDC.
;
_cell_angle_alpha 90.00
_cell_angle_beta 90.00
_cell_angle_gamma 90.00
_cell_formula_units_Z 4
_cell_length_a 8.1008(19)
_cell_length_b 9.745(2)
_cell_length_c 18.180(4)
_cell_measurement_reflns_used 6479
_cell_measurement_temperature 100(2)
_cell_measurement_theta_max 36.27
_cell_measurement_theta_min 2.37
_cell_volume 1435.2(5)
_computing_cell_refinement 'Bruker APEX2 v2009.1-0'
_computing_data_collection 'Bruker APEX2 v2009.1-0'
_computing_data_reduction 'Bruker SAINT V7.60A'
_computing_molecular_graphics 'Bruker SHELXTL'
_computing_publication_material 'Bruker SHELXTL'
_computing_structure_refinement 'SHELXS-97 (Sheldrick, 2008)'
_computing_structure_solution 'SHELXS-97 (Sheldrick, 2008)'
_diffrn_ambient_temperature 100(2)
_diffrn_detector_area_resol_mean 512
_diffrn_detector_type '4K CCD area detector APEX II'
_diffrn_measured_fraction_theta_full 0.992
_diffrn_measured_fraction_theta_max 0.992
_diffrn_measurement_device_type 'Kappa 4-axis goniometer bruker-nonius'
_diffrn_measurement_method
;
 Fullsphere data collection, phi and omega scans
;
_diffrn_measurement_specimen_support 'magnetic support whith 10 micron nylon fiber cryoloop'
_diffrn_radiation_monochromator 'Multilayer Montel 200 mirrors'
_diffrn_radiation_type MoK\a
_diffrn_radiation_wavelength 0.71073
_diffrn_reflns_av_R_equivalents 0.0481
_diffrn_reflns_av_sigmaI/netI 0.0503
_diffrn_reflns_limit_h_max 13
_diffrn_reflns_limit_h_min -13
_diffrn_reflns_limit_k_max 16
_diffrn_reflns_limit_k_min -16
_diffrn_reflns_limit_l_max 30
_diffrn_reflns_limit_l_min -22
_diffrn_reflns_number 17453
_diffrn_reflns_theta_full 36.57
_diffrn_reflns_theta_max 36.57
_diffrn_reflns_theta_min 2.24
_diffrn_source 'rotating anode X-ray tube'
_diffrn_source_current 70
_diffrn_source_power 50
_diffrn_source_size '3 mm x 0.3 mm fine focus'
_diffrn_source_type 'Bruker-Nonius FR 591'
_exptl_absorpt_coefficient_mu 0.106
_exptl_absorpt_correction_T_max 0.9792
_exptl_absorpt_correction_T_min 0.9690
_exptl_absorpt_correction_type empirical
_exptl_absorpt_process_details
; 
 SADABS Version 2008/1 Bruker-Nonius
 Blessing, Acta Cryst. (1995) A51 33-38
;
_exptl_crystal_colour colourless
_exptl_crystal_density_diffrn 1.408
_exptl_crystal_density_method 'not measured'
_exptl_crystal_description block
_exptl_crystal_F_000 640
_exptl_crystal_size_max 0.30
_exptl_crystal_size_mid 0.20
_exptl_crystal_size_min 0.20
_refine_diff_density_max 0.507
_refine_diff_density_min -0.309
_refine_diff_density_rms 0.074
_refine_ls_abs_structure_details 'Flack H D (1983), Acta Cryst. A39, 876-881'
_refine_ls_abs_structure_Flack -0.4(6)
_refine_ls_extinction_method none
_refine_ls_goodness_of_fit_ref 0.973
_refine_ls_hydrogen_treatment noref
_refine_ls_matrix_type full
_refine_ls_number_parameters 200
_refine_ls_number_reflns 7016
_refine_ls_number_restraints 0
_refine_ls_restrained_S_all 0.973
_refine_ls_R_factor_all 0.0555
_refine_ls_R_factor_gt 0.0463
_refine_ls_shift/su_max 0.000
_refine_ls_shift/su_mean 0.000
_refine_ls_structure_factor_coef Fsqd
_refine_ls_weighting_details 'calc w=1/[\s^2^(Fo^2^)+(0.1000P)^2^+0.0000P] where P=(Fo^2^+2Fc^2^)/3'
_refine_ls_weighting_scheme calc
_refine_ls_wR_factor_gt 0.1326
_refine_ls_wR_factor_ref 0.1420
_reflns_number_gt 6050
_reflns_number_total 7016
_reflns_threshold_expression >2sigma(I)
_cod_data_source_file c5ob00507h2.cif
_cod_data_source_block mo_af115_0m
_cod_depositor_comments
;
The following automatic conversions were performed:
'_diffrn_measurement_specimen_suppport' tag replaced with
'_diffrn_measurement_specimen_support' tag as specified in the
replacement file
'/usr/data/users/saulius/crontab/automatic-downloads/rss-feeds/RSC/lib/lists/replacement-tags.lst'.

Automatic conversion script
Id: cif_correct_tags 3376 2015-05-07 07:48:27Z andrius 

The following automatic conversions were performed:

'_symmetry_cell_setting' value 'Orthorhombic' changed to
'orthorhombic' according to
/usr/data/users/saulius/crontab/automatic-downloads/rss-feeds/RSC/lib/dictionaries/cif_core.dic
dictionary named 'cif_core.dic' version 2.4.2 from 2011-04-26.

Automatic conversion script
Id: cif_fix_values 3271 2015-04-21 07:52:19Z andrius 

 Adding full bibliography for 7154425--7154426.cif.
;
_cod_original_cell_volume 1435.2(6)
_cod_original_sg_symbol_H-M P2(1)2(1)2(1)
_cod_database_code 7154425

loop_
_symmetry_equiv_pos_as_xyz
'x, y, z'
'-x+1/2, -y, z+1/2'
'-x, y+1/2, -z+1/2'
'x+1/2, -y+1/2, -z'

loop_
_atom_site_label
_atom_site_type_symbol
_atom_site_fract_x
_atom_site_fract_y
_atom_site_fract_z
_atom_site_U_iso_or_equiv
_atom_site_adp_type
_atom_site_occupancy
_atom_site_symmetry_multiplicity
_atom_site_calc_flag
_atom_site_refinement_flags
C1 C -0.17864(11) 0.42447(9) -0.02137(5) 0.02024(15) Uani 1 1 d .
C2 C -0.07604(13) 0.50484(12) 0.08790(6) 0.02698(19) Uani 1 1 d .
H2A H -0.1014 0.4534 0.1335 0.032 Uiso 1 1 calc R
H2B H -0.0472 0.6004 0.1011 0.032 Uiso 1 1 calc R
C3 C 0.06568(12) 0.43658(9) 0.04591(5) 0.02041(15) Uani 1 1 d .
H3 H 0.1171 0.3625 0.0763 0.024 Uiso 1 1 calc R
C4 C 0.19688(11) 0.53563(9) 0.01810(5) 0.01937(15) Uani 1 1 d .
H4 H 0.1423 0.6148 -0.0071 0.023 Uiso 1 1 calc R
C5 C 0.30936(11) 0.46186(9) -0.03621(6) 0.02140(16) Uani 1 1 d .
H5 H 0.3657 0.3841 -0.0106 0.026 Uiso 1 1 calc R
C6 C 0.20792(12) 0.40522(10) -0.10073(5) 0.02152(16) Uani 1 1 d .
H6 H 0.1633 0.4832 -0.1305 0.026 Uiso 1 1 calc R
C7 C 0.06599(12) 0.31301(10) -0.07621(5) 0.02175(16) Uani 1 1 d .
H7A H -0.0100 0.2969 -0.1180 0.026 Uiso 1 1 calc R
H7B H 0.1098 0.2232 -0.0599 0.026 Uiso 1 1 calc R
C8 C 0.3138(2) 0.72867(12) 0.07739(8) 0.0398(3) Uani 1 1 d .
H8A H 0.2073 0.7785 0.0778 0.048 Uiso 1 1 calc R
H8B H 0.3722 0.7516 0.0312 0.048 Uiso 1 1 calc R
C9 C 0.41649(15) 0.77198(10) 0.14231(6) 0.02585(19) Uani 1 1 d .
C10 C 0.35035(19) 0.86053(15) 0.19398(9) 0.0421(3) Uani 1 1 d .
H10 H 0.2395 0.8911 0.1894 0.050 Uiso 1 1 calc R
C11 C 0.4469(3) 0.90471(16) 0.25282(9) 0.0586(6) Uani 1 1 d .
H11 H 0.4014 0.9652 0.2884 0.070 Uiso 1 1 calc R
C12 C 0.6085(3) 0.86107(16) 0.25974(8) 0.0521(5) Uani 1 1 d .
H12 H 0.6743 0.8917 0.2998 0.063 Uiso 1 1 calc R
C13 C 0.6732(2) 0.77296(16) 0.20823(9) 0.0462(4) Uani 1 1 d .
H13 H 0.7838 0.7417 0.2130 0.055 Uiso 1 1 calc R
C14 C 0.57798(17) 0.72954(12) 0.14951(7) 0.0316(2) Uani 1 1 d .
H14 H 0.6244 0.6698 0.1138 0.038 Uiso 1 1 calc R
N1 N -0.02250(10) 0.37780(9) -0.01632(5) 0.02047(14) Uani 1 1 d .
N2 N 0.31563(13) 0.31885(11) -0.14764(6) 0.0319(2) Uani 1 1 d .
N3 N 0.38938(15) 0.38163(14) -0.19657(6) 0.0385(3) Uani 1 1 d .
N4 N 0.4639(2) 0.4260(2) -0.24346(9) 0.0637(5) Uani 1 1 d .
O1 O -0.27950(9) 0.40179(9) -0.06950(5) 0.02706(15) Uani 1 1 d .
O2 O -0.21546(10) 0.50220(9) 0.03810(4) 0.02574(15) Uani 1 1 d .
O3 O 0.28435(10) 0.58387(7) 0.08077(4) 0.02349(14) Uani 1 1 d .
O4 O 0.42991(10) 0.55370(9) -0.06358(6) 0.03030(17) Uani 1 1 d .
H4A H 0.5226 0.5151 -0.0636 0.045 Uiso 1 1 calc R

loop_
_atom_site_aniso_label
_atom_site_aniso_U_11
_atom_site_aniso_U_22
_atom_site_aniso_U_33
_atom_site_aniso_U_23
_atom_site_aniso_U_13
_atom_site_aniso_U_12
C1 0.0155(3) 0.0222(3) 0.0230(4) 0.0009(3) 0.0020(3) -0.0016(3)
C2 0.0233(4) 0.0355(5) 0.0222(4) -0.0056(4) 0.0030(3) -0.0031(4)
C3 0.0187(3) 0.0239(3) 0.0186(3) 0.0004(3) -0.0019(3) -0.0023(3)
C4 0.0170(3) 0.0206(3) 0.0205(3) 0.0028(3) -0.0030(3) -0.0005(3)
C5 0.0145(3) 0.0243(3) 0.0254(4) 0.0050(3) -0.0010(3) 0.0011(3)
C6 0.0168(3) 0.0275(4) 0.0202(4) 0.0019(3) 0.0019(3) 0.0044(3)
C7 0.0175(3) 0.0260(4) 0.0218(4) -0.0037(3) -0.0003(3) 0.0006(3)
C8 0.0489(7) 0.0232(4) 0.0473(7) 0.0083(4) -0.0206(6) -0.0070(5)
C9 0.0315(5) 0.0186(3) 0.0275(4) 0.0013(3) -0.0023(4) -0.0050(3)
C10 0.0386(7) 0.0354(5) 0.0523(8) -0.0012(6) 0.0164(6) 0.0047(5)
C11 0.1047(17) 0.0353(6) 0.0358(7) -0.0140(6) 0.0270(9) -0.0129(8)
C12 0.0842(13) 0.0452(7) 0.0270(5) 0.0072(5) -0.0143(7) -0.0345(8)
C13 0.0410(7) 0.0440(7) 0.0537(8) 0.0142(6) -0.0217(7) -0.0100(6)
C14 0.0335(5) 0.0264(4) 0.0349(5) -0.0011(4) -0.0021(4) 0.0052(4)
N1 0.0141(3) 0.0271(3) 0.0202(3) -0.0030(3) -0.0009(2) 0.0001(2)
N2 0.0249(4) 0.0374(5) 0.0335(5) -0.0038(4) 0.0096(4) 0.0051(4)
N3 0.0280(4) 0.0580(7) 0.0295(5) 0.0000(5) 0.0093(4) 0.0098(5)
N4 0.0537(9) 0.0933(12) 0.0442(7) 0.0124(8) 0.0280(7) 0.0155(8)
O1 0.0160(3) 0.0359(4) 0.0292(4) -0.0022(3) -0.0030(3) -0.0007(3)
O2 0.0203(3) 0.0297(3) 0.0272(3) -0.0052(3) 0.0031(3) 0.0016(3)
O3 0.0270(3) 0.0195(3) 0.0240(3) 0.0033(2) -0.0071(3) -0.0045(2)
O4 0.0158(3) 0.0327(4) 0.0424(4) 0.0094(3) 0.0032(3) -0.0020(3)

loop_
_atom_type_symbol
_atom_type_description
_atom_type_scat_dispersion_real
_atom_type_scat_dispersion_imag
_atom_type_scat_source
C C 0.0033 0.0016 'International Tables Vol C Tables 4.2.6.8 and 6.1.1.4'
H H 0.0000 0.0000 'International Tables Vol C Tables 4.2.6.8 and 6.1.1.4'
N N 0.0061 0.0033 'International Tables Vol C Tables 4.2.6.8 and 6.1.1.4'
O O 0.0106 0.0060 'International Tables Vol C Tables 4.2.6.8 and 6.1.1.4'

loop_
_geom_angle_atom_site_label_1
_geom_angle_atom_site_label_2
_geom_angle_atom_site_label_3
_geom_angle
O1 C1 N1 128.16(9)
O1 C1 O2 121.86(9)
N1 C1 O2 109.96(8)
O2 C2 C3 105.39(8)
N1 C3 C4 109.52(8)
N1 C3 C2 100.99(8)
C4 C3 C2 114.44(8)
O3 C4 C3 106.95(7)
O3 C4 C5 112.16(8)
C3 C4 C5 109.49(7)
O4 C5 C4 110.01(8)
O4 C5 C6 109.16(8)
C4 C5 C6 110.16(7)
N2 C6 C7 106.09(9)
N2 C6 C5 109.19(8)
C7 C6 C5 113.08(8)
N1 C7 C6 109.62(8)
O3 C8 C9 109.55(9)
C14 C9 C10 119.35(12)
C14 C9 C8 121.02(12)
C10 C9 C8 119.57(12)
C9 C10 C11 119.77(14)
C12 C11 C10 120.44(13)
C13 C12 C11 119.43(14)
C12 C13 C14 120.28(16)
C9 C14 C13 120.72(13)
C1 N1 C7 124.10(8)
C1 N1 C3 112.39(8)
C7 N1 C3 120.86(8)
N3 N2 C6 114.72(11)
N4 N3 N2 172.65(16)
C1 O2 C2 109.74(8)
C4 O3 C8 111.98(8)

loop_
_geom_bond_atom_site_label_1
_geom_bond_atom_site_label_2
_geom_bond_distance
C1 O1 1.2173(12)
C1 N1 1.3472(12)
C1 O2 1.3534(12)
C2 O2 1.4478(14)
C2 C3 1.5308(15)
C3 N1 1.4555(12)
C3 C4 1.5221(13)
C4 O3 1.4217(12)
C4 C5 1.5239(14)
C5 O4 1.4150(12)
C5 C6 1.5349(14)
C6 N2 1.4823(14)
C6 C7 1.5258(14)
C7 N1 1.4485(13)
C8 O3 1.4324(14)
C8 C9 1.5045(17)
C9 C14 1.3783(17)
C9 C10 1.3835(17)
C10 C11 1.394(3)
C11 C12 1.382(3)
C12 C13 1.374(3)
C13 C14 1.3832(19)
N2 N3 1.2339(16)
N3 N4 1.1307(18)

loop_
_geom_torsion_atom_site_label_1
_geom_torsion_atom_site_label_2
_geom_torsion_atom_site_label_3
_geom_torsion_atom_site_label_4
_geom_torsion
O2 C2 C3 N1 -11.76(10)
O2 C2 C3 C4 105.77(9)
N1 C3 C4 O3 -176.93(7)
C2 C3 C4 O3 70.53(10)
N1 C3 C4 C5 -55.18(9)
C2 C3 C4 C5 -167.72(8)
O3 C4 C5 O4 -62.60(10)
C3 C4 C5 O4 178.84(8)
O3 C4 C5 C6 177.01(7)
C3 C4 C5 C6 58.45(9)
O4 C5 C6 N2 66.39(10)
C4 C5 C6 N2 -172.71(8)
O4 C5 C6 C7 -175.75(8)
C4 C5 C6 C7 -54.85(10)
N2 C6 C7 N1 166.04(8)
C5 C6 C7 N1 46.38(10)
O3 C8 C9 C14 67.10(16)
O3 C8 C9 C10 -115.73(13)
C14 C9 C10 C11 -0.54(19)
C8 C9 C10 C11 -177.77(12)
C9 C10 C11 C12 0.2(2)
C10 C11 C12 C13 -0.3(2)
C11 C12 C13 C14 0.7(2)
C10 C9 C14 C13 0.93(18)
C8 C9 C14 C13 178.12(11)
C12 C13 C14 C9 -1.0(2)
O1 C1 N1 C7 13.36(16)
O2 C1 N1 C7 -168.30(9)
O1 C1 N1 C3 174.94(9)
O2 C1 N1 C3 -6.71(11)
C6 C7 N1 C1 112.65(10)
C6 C7 N1 C3 -47.46(11)
C4 C3 N1 C1 -109.55(9)
C2 C3 N1 C1 11.52(10)
C4 C3 N1 C7 52.71(11)
C2 C3 N1 C7 173.78(9)
C7 C6 N2 N3 149.45(11)
C5 C6 N2 N3 -88.39(12)
C6 N2 N3 N4 -180(100)
O1 C1 O2 C2 176.63(9)
N1 C1 O2 C2 -1.83(11)
C3 C2 O2 C1 8.93(11)
C3 C4 O3 C8 -136.74(10)
C5 C4 O3 C8 103.21(11)
C9 C8 O3 C4 -176.12(10)
